data_2014533
loop_
_publ_author_name
'Boechat, Nubia'
'Dutra, Karen D. B.'
'Valverde, Alessandre'
'Wardell, Solange M. S. V.'
'Low, John N.'
'Glidewell, Christopher'

_publ_section_title
;Hydrogen-bonded chains in
 5-methyl-2-trifluoromethyl-1,2,4-triazolo[1,5-<i>a</i>]pyrimidin-7(4<i>H</i>)-one
 and hydrogen-bonded chains of rings in
 5-amino-3-trifluoromethyl-1<i>H</i>-1,2,4-triazole--5-methyl-2-trifluoromethyl-1,2,4-triazolo[1,5-<i>a</i>]pyrimidin-7(4<i>H</i>)-one
 (1/1), the co-crystal of a reaction product and one of its precursors
;
_journal_issue 10
_journal_name_full 'Acta Crystallographica Section C'
_journal_page_first o733
_journal_page_last o736
_journal_paper_doi 10.1107/S0108270104020256
_journal_volume 60
_journal_year 2004
_chemical_formula_iupac 'C3 H3 F3 N4 , C7 H5 F3 N4 O'
_chemical_formula_moiety 'C3 H3 F3 N4 , C7 H5 F3 N4 O'
_chemical_formula_sum 'C10 H8 F6 N8 O'
_chemical_formula_weight 370.24
_chemical_name_systematic
;
3-amino-5-trifluoromethyl-1H-1,2,4-triazole--
5-methyl-2-trifluoromethyl-1,2,4-triazolo[1,5-a]pyrimidin-7(4H)-one (1/1)
;
_space_group_IT_number 9
_symmetry_cell_setting monoclinic
_symmetry_space_group_name_Hall 'C -2yc'
_symmetry_space_group_name_H-M 'C 1 c 1'
_atom_sites_solution_hydrogens geom
_atom_sites_solution_primary direct
_atom_sites_solution_secondary difmap
_cell_angle_alpha 90.00
_cell_angle_beta 91.3200(5)
_cell_angle_gamma 90.00
_cell_formula_units_Z 4
_cell_length_a 5.0752(4)
_cell_length_b 22.182(2)
_cell_length_c 12.3960(11)
_cell_measurement_reflns_used 1596
_cell_measurement_temperature 120(2)
_cell_measurement_theta_max 27.47
_cell_measurement_theta_min 3.29
_cell_volume 1395.1(2)
_computing_cell_refinement 'DENZO-SMN (Otwinowski & Minor, 1997)'
_computing_data_collection 'KappaCCD Server Software (Nonius, 1997)'
_computing_data_reduction DENZO-SMN
_computing_molecular_graphics 'PLATON (Spek, 2003)'
_computing_publication_material 'SHELXL97 and PRPKAPPA (Ferguson, 1999)'
_computing_structure_refinement 'OSCAIL and SHELXL97 (Sheldrick, 1997)'
_computing_structure_solution 'OSCAIL (McArdle, 2003) and SHELXS97 (Sheldrick, 1997)'
_diffrn_ambient_temperature 120(2)
_diffrn_measured_fraction_theta_full 0.992
_diffrn_measured_fraction_theta_max 0.992
_diffrn_measurement_device_type 'Nonius KappaCCD area-detector'
_diffrn_measurement_method '\f scans, and \w scans with \k offsets'
_diffrn_radiation_monochromator graphite
_diffrn_radiation_source 'rotating anode'
_diffrn_radiation_type 'Mo K\a'
_diffrn_radiation_wavelength 0.71073
_diffrn_reflns_av_R_equivalents 0.0614
_diffrn_reflns_av_sigmaI/netI 0.0517
_diffrn_reflns_limit_h_max 6
_diffrn_reflns_limit_h_min -6
_diffrn_reflns_limit_k_max 28
_diffrn_reflns_limit_k_min -28
_diffrn_reflns_limit_l_max 16
_diffrn_reflns_limit_l_min -16
_diffrn_reflns_number 8977
_diffrn_reflns_theta_full 27.47
_diffrn_reflns_theta_max 27.47
_diffrn_reflns_theta_min 3.29
_diffrn_standards_decay_% negligible
_exptl_absorpt_coefficient_mu 0.177
_exptl_absorpt_correction_T_max 0.993
_exptl_absorpt_correction_T_min 0.948
_exptl_absorpt_correction_type multi-scan
_exptl_absorpt_process_details '(SORTAV; Blessing, 1995, 1997)'
_exptl_crystal_colour colourless
_exptl_crystal_density_diffrn 1.763
_exptl_crystal_density_meas ?
_exptl_crystal_density_method 'not measured'
_exptl_crystal_description plate
_exptl_crystal_F_000 744
_exptl_crystal_size_max 0.55
_exptl_crystal_size_mid 0.18
_exptl_crystal_size_min 0.04
_refine_diff_density_max 0.249
_refine_diff_density_min -0.277
_refine_ls_extinction_method none
_refine_ls_goodness_of_fit_ref 1.028
_refine_ls_hydrogen_treatment constr
_refine_ls_matrix_type full
_refine_ls_number_parameters 227
_refine_ls_number_reflns 1596
_refine_ls_number_restraints 2
_refine_ls_restrained_S_all 1.027
_refine_ls_R_factor_all 0.0756
_refine_ls_R_factor_gt 0.0457
_refine_ls_shift/su_max 0.000
_refine_ls_shift/su_mean 0.000
_refine_ls_structure_factor_coef Fsqd
_refine_ls_weighting_details 'w = 1/[\s^2^(Fo^2^)+(0.0677P)^2^] where P=(Fo^2^+2Fc^2^)/3'
_refine_ls_weighting_scheme calc
_refine_ls_wR_factor_gt 0.0985
_refine_ls_wR_factor_ref 0.1096
_reflns_number_gt 1176
_reflns_number_total 1596
_reflns_threshold_expression I>2\s(I)
_cod_data_source_file sk1761.cif
_cod_data_source_block II
_cod_depositor_comments
;
The following automatic conversions were performed:

'_exptl_crystal_density_meas' value 'not measured' was changed to '?'
- the value is perceived as not measured.

Automatic conversion script
Id: cif_fix_values 3008 2015-01-20 13:52:24Z robertas 
;
_cod_original_cell_volume 1395.2(2)
_cod_original_sg_symbol_H-M 'C c'
_cod_database_code 2014533
_cod_database_fobs_code 2014533

loop_
_symmetry_equiv_pos_as_xyz
'x, y, z'
'x, -y, z+1/2'
'x+1/2, y+1/2, z'
'x+1/2, -y+1/2, z+1/2'

loop_
_atom_site_label
_atom_site_fract_x
_atom_site_fract_y
_atom_site_fract_z
_atom_site_U_iso_or_equiv
_atom_site_adp_type
_atom_site_calc_flag
_atom_site_refinement_flags
_atom_site_occupancy
_atom_site_disorder_assembly
_atom_site_disorder_group
_atom_site_type_symbol
F121 0.2594(6) 0.88968(12) 0.5318(3) 0.0574(8) Uani d . 1 . . F
F122 0.6378(6) 0.88378(12) 0.6120(2) 0.0520(7) Uani d . 1 . . F
F123 0.6108(5) 0.91107(11) 0.4469(2) 0.0449(7) Uani d . 1 . . F
O14 0.9903(5) 0.70589(13) 0.3008(2) 0.0342(7) Uani d . 1 . . O
N11 0.3680(6) 0.76650(15) 0.5263(3) 0.0277(8) Uani d . 1 . . N
N13 0.7101(6) 0.79148(14) 0.4179(2) 0.0267(7) Uani d . 1 . . N
N13a 0.6641(6) 0.73067(14) 0.4156(2) 0.0258(7) Uani d . 1 . . N
N17 0.3804(6) 0.65950(15) 0.4898(2) 0.0278(7) Uani d . 1 . . N
C12 0.5292(8) 0.80928(19) 0.4848(3) 0.0280(9) Uani d . 1 . . C
C14 0.7995(8) 0.68870(19) 0.3527(3) 0.0283(9) Uani d . 1 . . C
C15 0.6937(8) 0.62978(19) 0.3606(3) 0.0302(9) Uani d . 1 . . C
C16 0.4914(8) 0.61592(18) 0.4278(3) 0.0291(9) Uani d . 1 . . C
C17a 0.4606(7) 0.71726(18) 0.4803(3) 0.0261(8) Uani d . 1 . . C
C121 0.5084(8) 0.8741(2) 0.5176(3) 0.0342(10) Uani d . 1 . . C
C161 0.3770(9) 0.55411(18) 0.4364(4) 0.0382(10) Uani d . 1 . . C
F221 0.1869(5) 0.52602(13) 0.6966(2) 0.0516(7) Uani d . 1 . . F
F222 -0.2027(7) 0.49841(13) 0.7390(3) 0.0755(12) Uani d . 1 . . F
F223 -0.1152(5) 0.51899(11) 0.5748(2) 0.0479(7) Uani d . 1 . . F
N21 -0.0183(6) 0.64663(14) 0.6485(3) 0.0285(8) Uani d . 1 . . N
N23 -0.3334(7) 0.61325(16) 0.7604(3) 0.0341(9) Uani d . 1 . . N
N24 -0.3346(6) 0.67441(16) 0.7552(3) 0.0300(8) Uani d . 1 . . N
N25 -0.0922(7) 0.75220(15) 0.6700(3) 0.0298(7) Uani d . 1 . . N
C22 -0.1431(8) 0.59970(18) 0.6965(3) 0.0312(9) Uani d . 1 . . C
C25 -0.1428(7) 0.69385(17) 0.6893(3) 0.0266(9) Uani d . 1 . . C
C221 -0.0683(9) 0.5357(2) 0.6779(4) 0.0399(10) Uani d . 1 . . C
H15 0.7657 0.5987 0.3177 0.036 Uiso calc R 1 . . H
H16A 0.3863 0.5409 0.5118 0.057 Uiso calc R 1 . . H
H16B 0.4770 0.5262 0.3919 0.057 Uiso calc R 1 . . H
H16C 0.1926 0.5548 0.4112 0.057 Uiso calc R 1 . . H
H17 0.2574 0.6500 0.5357 0.033 Uiso calc R 1 . . H
H24 -0.4440 0.6980 0.7896 0.036 Uiso calc R 1 . . H
H25A 0.0348 0.7623 0.6264 0.036 Uiso calc R 1 . . H
H25B -0.1861 0.7804 0.7011 0.036 Uiso calc R 1 . . H

loop_
_atom_site_aniso_label
_atom_site_aniso_U_11
_atom_site_aniso_U_22
_atom_site_aniso_U_33
_atom_site_aniso_U_12
_atom_site_aniso_U_13
_atom_site_aniso_U_23
F121 0.0476(16) 0.0366(15) 0.089(2) 0.0044(11) 0.0172(15) -0.0123(14)
F122 0.086(2) 0.0376(16) 0.0325(14) -0.0062(13) -0.0058(13) -0.0074(11)
F123 0.0647(18) 0.0315(14) 0.0390(14) -0.0053(12) 0.0091(13) 0.0046(11)
O14 0.0370(16) 0.0400(17) 0.0260(14) -0.0003(14) 0.0103(13) 0.0013(12)
N11 0.0297(18) 0.0292(19) 0.0243(16) -0.0003(13) 0.0019(14) -0.0016(13)
N13 0.0300(17) 0.0299(19) 0.0205(16) 0.0004(13) 0.0035(14) 0.0005(13)
N13a 0.0304(17) 0.0298(18) 0.0176(14) -0.0007(14) 0.0058(13) 0.0002(13)
N17 0.0309(17) 0.0290(18) 0.0237(16) 0.0002(13) 0.0032(14) 0.0002(13)
C12 0.031(2) 0.031(2) 0.023(2) 0.0002(17) 0.0030(17) 0.0022(16)
C14 0.029(2) 0.038(2) 0.0186(17) 0.0016(17) 0.0019(16) 0.0001(16)
C15 0.032(2) 0.035(2) 0.0243(19) 0.0020(17) 0.0048(17) -0.0033(16)
C16 0.030(2) 0.032(2) 0.025(2) 0.0026(17) -0.0012(18) -0.0032(16)
C17a 0.0236(19) 0.035(2) 0.0192(18) -0.0043(16) -0.0004(15) 0.0003(16)
C121 0.037(2) 0.037(2) 0.029(2) -0.0009(18) 0.0064(18) -0.0017(19)
C161 0.045(2) 0.034(2) 0.036(2) -0.0023(19) 0.006(2) -0.0029(19)
F221 0.0519(17) 0.0494(17) 0.0531(16) 0.0185(13) -0.0041(13) -0.0009(13)
F222 0.096(3) 0.0348(16) 0.099(3) 0.0066(16) 0.062(2) 0.0194(16)
F223 0.0526(16) 0.0369(13) 0.0540(17) -0.0002(11) 0.0000(13) -0.0112(13)
N21 0.0286(19) 0.0307(19) 0.0265(17) 0.0007(14) 0.0041(14) 0.0026(14)
N23 0.037(2) 0.033(2) 0.033(2) 0.0008(14) 0.0093(17) 0.0044(14)
N24 0.0311(19) 0.032(2) 0.0274(17) 0.0023(14) 0.0076(15) -0.0001(14)
N25 0.0312(17) 0.0286(18) 0.0298(17) 0.0023(14) 0.0078(14) 0.0009(14)
C22 0.034(2) 0.034(2) 0.0260(19) 0.0005(18) 0.0022(18) 0.0041(18)
C25 0.028(2) 0.032(2) 0.0196(18) 0.0018(17) -0.0038(16) 0.0013(17)
C221 0.047(3) 0.033(2) 0.040(2) 0.0016(19) 0.015(2) 0.0079(19)

loop_
_atom_type_symbol
_atom_type_description
_atom_type_scat_dispersion_real
_atom_type_scat_dispersion_imag
_atom_type_scat_source
C C 0.0033 0.0016 'International Tables Vol C Tables 4.2.6.8 and 6.1.1.4'
H H 0.0000 0.0000 'International Tables Vol C Tables 4.2.6.8 and 6.1.1.4'
F F 0.0171 0.0103 'International Tables Vol C Tables 4.2.6.8 and 6.1.1.4'
N N 0.0061 0.0033 'International Tables Vol C Tables 4.2.6.8 and 6.1.1.4'
O O 0.0106 0.0060 'International Tables Vol C Tables 4.2.6.8 and 6.1.1.4'

loop_
_geom_angle_atom_site_label_1
_geom_angle_atom_site_label_2
_geom_angle_atom_site_label_3
_geom_angle
_geom_angle_publ_flag
C17a N11 C12 100.9(3) no
N13 C12 N11 117.7(4) no
N13 C12 C121 121.0(4) no
N11 C12 C121 121.3(3) no
F123 C121 F121 108.5(4) no
F123 C121 F122 106.7(4) no
F121 C121 F122 106.8(3) no
F123 C121 C12 112.8(3) no
F121 C121 C12 111.1(4) no
F122 C121 C12 110.7(3) no
C12 N13 N13a 100.9(3) no
C17a N13a N13 109.6(3) no
C17a N13a C14 124.9(3) no
N13 N13a C14 125.4(3) no
O14 C14 N13a 119.0(4) no
O14 C14 C15 128.6(4) no
N13a C14 C15 112.4(3) no
C16 C15 C14 122.6(4) no
C16 C15 H15 118.7 no
C14 C15 H15 118.7 no
N17 C16 C15 120.5(4) no
N17 C16 C161 116.4(4) no
C15 C16 C161 123.1(4) no
C16 C161 H16A 109.5 no
C16 C161 H16B 109.5 no
H16A C161 H16B 109.5 no
C16 C161 H16C 109.5 no
H16A C161 H16C 109.5 no
H16B C161 H16C 109.5 no
C17a N17 C16 119.6(3) no
C17a N17 H17 120.2 no
C16 N17 H17 120.2 no
N11 C17a N17 129.4(4) no
N11 C17a N13a 110.9(4) no
N17 C17a N13a 119.7(3) no
C25 N21 C22 101.9(3) no
N23 C22 N21 116.7(4) no
N23 C22 C221 120.8(4) no
N21 C22 C221 122.5(4) no
F222 C221 F221 108.2(4) no
F222 C221 F223 106.8(4) no
F221 C221 F223 105.7(3) no
F222 C221 C22 111.8(4) no
F221 C221 C22 112.3(4) no
F223 C221 C22 111.7(4) no
C22 N23 N24 101.8(3) no
C25 N24 N23 110.1(3) no
C25 N24 H24 125.0 no
N23 N24 H24 125.0 no
N21 C25 N25 126.7(4) no
N21 C25 N24 109.5(3) no
N25 C25 N24 123.8(3) no
C25 N25 H25A 120.0 no
C25 N25 H25B 120.0 no
H25A N25 H25B 120.0 no

loop_
_geom_bond_atom_site_label_1
_geom_bond_atom_site_label_2
_geom_bond_site_symmetry_2
_geom_bond_distance
_geom_bond_publ_flag
N11 C12 . 1.361(5) y
C12 N13 . 1.312(5) y
N13 N13a . 1.369(5) y
N13a C14 . 1.404(5) y
C14 C15 . 1.417(6) y
C15 C16 . 1.372(6) y
C16 N17 . 1.364(5) y
N17 C17a . 1.351(5) y
C17a N11 . 1.323(5) y
N13a C17a . 1.355(5) y
C14 O14 . 1.235(5) y
C12 C121 . 1.498(6) y
C121 F123 . 1.316(5) no
C121 F121 . 1.326(5) no
C121 F122 . 1.346(5) no
C15 H15 . 0.95 no
C16 C161 . 1.494(6) no
C161 H16A . 0.98 no
C161 H16B . 0.98 no
C161 H16C . 0.98 no
N17 H17 . 0.88 no
C22 C221 . 1.488(6) y
N21 C22 . 1.363(5) y
C22 N23 . 1.298(5) y
N23 N24 . 1.358(5) y
N24 C25 . 1.356(5) y
C25 N21 . 1.329(5) y
C25 N25 . 1.342(5) y
C221 F222 . 1.322(5) no
C221 F221 . 1.328(6) no
C221 F223 . 1.347(5) no
N24 H24 . 0.88 no
N25 H25A . 0.88 no
N25 H25B . 0.88 no

loop_
_geom_hbond_atom_site_label_D
_geom_hbond_atom_site_label_H
_geom_hbond_atom_site_label_A
_geom_hbond_site_symmetry_A
_geom_hbond_distance_DH
_geom_hbond_distance_HA
_geom_hbond_distance_DA
_geom_hbond_angle_DHA
_geom_hbond_publ_flag
N17 H17 N21 . 0.88 2.00 2.868(4) 168 y
N25 H25A N11 . 0.88 2.12 2.987(5) 167 y
N24 H24 N13 4_365 0.88 2.41 3.193(4) 149 y
N24 H24 O14 4_365 0.88 2.16 2.860(5) 136 y
N25 H25B O14 4_365 0.88 2.10 2.853(4) 143 y

loop_
_geom_torsion_atom_site_label_1
_geom_torsion_atom_site_label_2
_geom_torsion_atom_site_label_3
_geom_torsion_atom_site_label_4
_geom_torsion
_geom_torsion_publ_flag
C17a N11 C12 N13 0.3(4) no
C17a N11 C12 C121 -177.4(4) no
N13 C12 C121 F123 23.6(6) no
N11 C12 C121 F123 -158.9(3) no
N13 C12 C121 F121 145.7(4) no
N11 C12 C121 F121 -36.8(5) no
N13 C12 C121 F122 -95.8(4) no
N11 C12 C121 F122 81.7(5) no
N11 C12 N13 N13a -0.3(4) no
C121 C12 N13 N13a 177.3(3) no
C12 N13 N13a C17a 0.3(4) no
C12 N13 N13a C14 178.0(3) no
C17a N13a C14 O14 -176.6(3) no
N13 N13a C14 O14 6.0(5) no
C17a N13a C14 C15 2.2(5) no
N13 N13a C14 C15 -175.1(3) no
O14 C14 C15 C16 175.1(4) no
N13a C14 C15 C16 -3.6(5) no
C14 C15 C16 N17 0.8(6) no
C14 C15 C16 C161 179.6(4) no
C15 C16 N17 C17a 3.7(6) no
C161 C16 N17 C17a -175.2(3) no
C12 N11 C17a N17 -179.9(4) no
C12 N11 C17a N13a -0.1(4) no
C16 N17 C17a N11 174.8(4) no
C16 N17 C17a N13a -5.1(5) no
N13 N13a C17a N11 -0.1(4) no
C14 N13a C17a N11 -177.9(3) no
N13 N13a C17a N17 179.7(3) no
C14 N13a C17a N17 2.0(5) no
C25 N21 C22 N23 1.3(5) no
C25 N21 C22 C221 -178.6(4) no
N23 C22 C221 F222 -4.7(6) no
N21 C22 C221 F222 175.3(4) no
N23 C22 C221 F221 -126.5(4) no
N21 C22 C221 F221 53.4(5) no
N23 C22 C221 F223 114.9(4) no
N21 C22 C221 F223 -65.2(6) no
N21 C22 N23 N24 -0.4(5) no
C221 C22 N23 N24 179.5(4) no
C22 N23 N24 C25 -0.7(4) no
C22 N21 C25 N25 178.4(4) no
C22 N21 C25 N24 -1.6(4) no
N23 N24 C25 N21 1.5(4) no
N23 N24 C25 N25 -178.5(4) no

loop_
_cod_related_entry_id
_cod_related_entry_database
_cod_related_entry_code
1 ChemSpider 21134071
